data_1567920
loop_
_publ_author_name
'Kynman, Amy E.'
'Elghanayan, Luca'
'Desnoyer, Addison'
'Yang, Yan'
'Severy, Laurent'
'Di Giuseppe, Andrea'
'Tilley, T. Don'
'Maron, Laurent'
'Arnold, Polly Louise'

_publ_section_title
;
 Controlled monodefluorination and alkylation of C(sp3)-F Bonds by
 Lanthanide Photocatalysts: Importance of Metal -- Ligand Cooperativity
;
_journal_name_full 'Chemical Science'
_journal_paper_doi 10.1039/D2SC04192H
_journal_year 2022
_chemical_formula_moiety 'C37 H57 Ce O2'
_chemical_formula_sum 'C37 H57 Ce O2'
_chemical_formula_weight 673.94
_chemical_properties_physical Air-sensitive,Moisture-sensitive
_space_group_crystal_system monoclinic
_space_group_IT_number 4
_space_group_name_Hall 'P 2yb'
_space_group_name_H-M_alt 'P 1 21 1'
_atom_sites_solution_hydrogens geom
_atom_sites_solution_primary dual
_audit_creation_date 2021-11-01
_audit_creation_method
;
Olex2 1.3
(compiled 2020.11.12 svn.r5f609507 for OlexSys, GUI svn.r6408)
;
_audit_update_record
;
2021-11-09 deposited with the CCDC.	2022-11-07 downloaded from the CCDC.
;
_cell_angle_alpha 90
_cell_angle_beta 107.666(2)
_cell_angle_gamma 90
_cell_formula_units_Z 2
_cell_length_a 10.4698(2)
_cell_length_b 12.0899(3)
_cell_length_c 13.9747(3)
_cell_measurement_reflns_used 24821
_cell_measurement_temperature 100.00(11)
_cell_measurement_theta_max 31.1270
_cell_measurement_theta_min 2.0230
_cell_volume 1685.48(7)
_computing_cell_refinement 'CrysAlisPro 1.171.40.77a (Rigaku OD, 2020)'
_computing_data_collection 'CrysAlisPro 1.171.40.77a (Rigaku OD, 2020)'
_computing_data_reduction 'CrysAlisPro 1.171.40.77a (Rigaku OD, 2020)'
_computing_molecular_graphics 'Olex2 1.3 (Dolomanov et al., 2009)'
_computing_publication_material 'Olex2 1.3 (Dolomanov et al., 2009)'
_computing_structure_refinement 'SHELXL 2018/3 (Sheldrick, 2015)'
_computing_structure_solution 'SHELXT 2018/2 (Sheldrick, 2018)'
_diffrn_ambient_environment N~2~
_diffrn_ambient_temperature 100.00(11)
_diffrn_detector 'Hybrid Pixel Array Detector'
_diffrn_detector_area_resol_mean 10.0000
_diffrn_detector_type HyPix
_diffrn_measured_fraction_theta_full 0.9997
_diffrn_measured_fraction_theta_max 0.8226
_diffrn_measurement_details
;
List of Runs (angles in degrees, time in seconds):

  # Type    Start    End  Width  t~exp~   \w     \q     \k     \f   Frames
#--------------------------------------------------------------------------
  1  \w    -25.00  28.00   0.50   10.00    --    4.95 -77.00 -90.00  106
  2  \w      7.00  32.00   0.50   10.00    --    4.95-117.00-140.52   50
  3  \w     -7.00  28.00   0.50   10.00    --   -5.34 -99.00 -30.00   70
  4  \w     -7.00  38.00   0.50   10.00    --    4.95 -99.00  60.00   90
  5  \w    -25.00  28.00   0.50   10.00    --    4.95 -77.00 120.00  106
  6  \w    -18.00  67.00   0.50   10.00    --   -5.34  48.00 117.00  170
  7  \w    -10.00  59.00   0.50   10.00    --    4.95  57.00 150.00  138
  8  \w    -59.00  20.00   0.50   10.00    --    4.95 -57.00  30.00  158
  9  \w    -10.00  59.00   0.50   10.00    --    4.95  57.00 -90.00  138
 10  \w    -10.00  59.00   0.50   10.00    --    4.95  57.00-150.00  138
 11  \w    -78.00   9.00   0.50   10.00    --   -5.34 -48.00 -30.00  174
;
_diffrn_measurement_device 'four-circle diffractometer'
_diffrn_measurement_device_type 'XtaLAB Synergy, Dualflex, HyPix'
_diffrn_measurement_method '\w scans'
_diffrn_orient_matrix_type 'CrysAlisPro convention (1999,Acta A55,543-557)'
_diffrn_orient_matrix_UB_11 -0.0501958000
_diffrn_orient_matrix_UB_12 -0.0125904000
_diffrn_orient_matrix_UB_13 0.0228685000
_diffrn_orient_matrix_UB_21 0.0073111000
_diffrn_orient_matrix_UB_22 0.0534921000
_diffrn_orient_matrix_UB_23 0.0217202000
_diffrn_orient_matrix_UB_31 -0.0497981000
_diffrn_orient_matrix_UB_32 0.0205874000
_diffrn_orient_matrix_UB_33 -0.0429222000
_diffrn_radiation_monochromator mirror
_diffrn_radiation_probe x-ray
_diffrn_radiation_type 'Mo K\a'
_diffrn_radiation_wavelength 0.71073
_diffrn_reflns_av_R_equivalents 0.0419
_diffrn_reflns_av_unetI/netI 0.0359
_diffrn_reflns_Laue_measured_fraction_full 1.000
_diffrn_reflns_Laue_measured_fraction_max 0.873
_diffrn_reflns_limit_h_max 14
_diffrn_reflns_limit_h_min -14
_diffrn_reflns_limit_k_max 15
_diffrn_reflns_limit_k_min -16
_diffrn_reflns_limit_l_max 19
_diffrn_reflns_limit_l_min -20
_diffrn_reflns_number 39085
_diffrn_reflns_point_group_measured_fraction_full 0.999
_diffrn_reflns_point_group_measured_fraction_max 0.823
_diffrn_reflns_theta_full 25.242
_diffrn_reflns_theta_max 30.969
_diffrn_reflns_theta_min 2.041
_diffrn_source 'micro-focus sealed X-ray tube'
_diffrn_source_type 'PhotonJet (Mo) X-ray Source'
_exptl_absorpt_coefficient_mu 1.380
_exptl_absorpt_correction_T_max 0.834
_exptl_absorpt_correction_T_min 0.769
_exptl_absorpt_correction_type analytical
_exptl_absorpt_process_details
;
CrysAlisPro 1.171.40.77a (Rigaku Oxford Diffraction, 2020)
Analytical numeric absorption correction using a multifaceted crystal
			model based on expressions derived by R.C. Clark & J.S. Reid.
(Clark, R. C. & Reid, J. S. (1995). Acta Cryst. A51, 887-897)
Empirical absorption correction using spherical harmonics,
 implemented in SCALE3 ABSPACK scaling algorithm.
;
_exptl_crystal_colour 'clear light yellow'
_exptl_crystal_density_diffrn 1.328
_exptl_crystal_description plate
_exptl_crystal_F_000 706
_exptl_crystal_preparation Luminescent
_exptl_crystal_size_max 0.272
_exptl_crystal_size_mid 0.26
_exptl_crystal_size_min 0.206
_refine_diff_density_max 0.686
_refine_diff_density_min -0.388
_refine_diff_density_rms 0.071
_refine_ls_abs_structure_details
;
 Flack x determined using 3517 quotients [(I+)-(I-)]/[(I+)+(I-)]
 (Parsons, Flack and Wagner, Acta Cryst. B69 (2013) 249-259).
;
_refine_ls_abs_structure_Flack -0.017(7)
_refine_ls_extinction_method none
_refine_ls_goodness_of_fit_ref 1.055
_refine_ls_hydrogen_treatment constr
_refine_ls_matrix_type full
_refine_ls_number_parameters 376
_refine_ls_number_reflns 8812
_refine_ls_number_restraints 1
_refine_ls_restrained_S_all 1.055
_refine_ls_R_factor_all 0.0270
_refine_ls_R_factor_gt 0.0226
_refine_ls_shift/su_max 0.001
_refine_ls_shift/su_mean 0.000
_refine_ls_structure_factor_coef Fsqd
_refine_ls_weighting_details 'w=1/[\s^2^(Fo^2^)+(0.0210P)^2^+0.2392P] where P=(Fo^2^+2Fc^2^)/3'
_refine_ls_weighting_scheme calc
_refine_ls_wR_factor_gt 0.0464
_refine_ls_wR_factor_ref 0.0474
_reflns_Friedel_coverage 0.808
_reflns_Friedel_fraction_full 0.997
_reflns_Friedel_fraction_max 0.768
_reflns_number_gt 8160
_reflns_number_total 8812
_reflns_threshold_expression 'I > 2\s(I)'
_cod_data_source_file d2sc04192h1.cif
_cod_data_source_block pla21006_refinalized
_cod_database_code 1567920
_shelx_shelxl_version_number 2018/3
_chemical_oxdiff_formula 'Ce1 C50 H30 O2'
_shelx_space_group_comment
;
The symmetry employed for this shelxl refinement is uniquely defined
by the following loop, which should always be used as a source of
symmetry information in preference to the above space-group names.
They are only intended as comments.
;
_shelx_estimated_absorpt_t_max 0.764
_shelx_estimated_absorpt_t_min 0.705
_diffrn_oxdiff_digest_frames
;
017af61608cbba08553cc3d281aca3f71d013388a9e
;
_reflns_odcompleteness_completeness 99.97
_reflns_odcompleteness_iscentric 1
_reflns_odcompleteness_theta 26.32
_olex2_refinement_description
;
1. Fixed Uiso
 At 1.2 times of:
  All C(H) groups, All C(H,H) groups
 At 1.5 times of:
  All C(H,H,H) groups
2.a Secondary CH2 refined with riding coordinates:
 C35(H35A,H35B), C36(H36A,H36B), C37(H37A,H37B), C34(H34A,H34B)
2.b Aromatic/amide H refined with riding coordinates:
 C5(H5), C3(H3), C16(H16), C25(H25)
2.c Idealised Me refined as rotating group:
 C15(H15A,H15B,H15C), C14(H14A,H14B,H14C), C13(H13A,H13B,H13C), C11(H11A,H11B,
 H11C), C8(H8A,H8B,H8C), C10(H10A,H10B,H10C), C9(H9A,H9B,H9C), C21(H21A,H21B,
 H21C), C22(H22A,H22B,H22C), C23(H23A,H23B,H23C), C24(H24A,H24B,H24C), C30(H30A,
 H30B,H30C), C31(H31A,H31B,H31C), C32(H32A,H32B,H32C), C33(H33A,H33B,H33C)
;
_olex2_submission_special_instructions 'No special instructions were received'
_oxdiff_exptl_absorpt_empirical_details
;
Empirical correction (ABSPACK) includes:
- Absorption correction using spherical harmonics
- Frame scaling
;
_oxdiff_exptl_absorpt_empirical_full_max 1.653
_oxdiff_exptl_absorpt_empirical_full_min 0.817

loop_
_space_group_symop_operation_xyz
'x, y, z'
'-x, y+1/2, -z'

loop_
_atom_site_label
_atom_site_type_symbol
_atom_site_fract_x
_atom_site_fract_y
_atom_site_fract_z
_atom_site_U_iso_or_equiv
_atom_site_adp_type
_atom_site_occupancy
_atom_site_site_symmetry_order
_atom_site_calc_flag
_atom_site_refinement_flags_posn
_atom_site_refinement_flags_adp
_atom_site_refinement_flags_occupancy
_atom_site_disorder_assembly
_atom_site_disorder_group
Ce1 Ce 0.33039(2) 0.50734(2) 0.17186(2) 0.01076(4) Uani 1 1 d . . . . .
O1 O 0.2923(2) 0.59037(17) 0.30696(15) 0.0136(4) Uani 1 1 d . . . . .
O2 O 0.5344(2) 0.3893(2) 0.26829(17) 0.0214(5) Uani 1 1 d . . . . .
C1 C 0.2130(3) 0.6133(2) 0.3648(2) 0.0130(6) Uani 1 1 d . . . . .
C6 C 0.1182(3) 0.7019(2) 0.3395(2) 0.0135(6) Uani 1 1 d . . . . .
C12 C 0.1282(3) 0.7937(3) 0.2660(2) 0.0154(6) Uani 1 1 d . . . . .
C15 C 0.0350(4) 0.8921(3) 0.2673(2) 0.0217(7) Uani 1 1 d . . . . .
H15A H -0.056613 0.867704 0.245315 0.033 Uiso 1 1 calc R U . . .
H15B H 0.047598 0.948900 0.223011 0.033 Uiso 1 1 calc R U . . .
H15C H 0.055863 0.920926 0.334269 0.033 Uiso 1 1 calc R U . . .
C14 C 0.0877(3) 0.7511(3) 0.1575(2) 0.0182(6) Uani 1 1 d . . . . .
H14A H 0.140453 0.687178 0.153726 0.027 Uiso 1 1 calc R U . . .
H14B H 0.102946 0.807905 0.114232 0.027 Uiso 1 1 calc R U . . .
H14C H -0.005525 0.731443 0.136608 0.027 Uiso 1 1 calc R U . . .
C13 C 0.2722(3) 0.8398(3) 0.2975(3) 0.0207(7) Uani 1 1 d . . . . .
H13A H 0.293168 0.870710 0.363783 0.031 Uiso 1 1 calc R U . . .
H13B H 0.279234 0.896308 0.251095 0.031 Uiso 1 1 calc R U . . .
H13C H 0.333986 0.781202 0.297308 0.031 Uiso 1 1 calc R U . . .
C5 C 0.0200(3) 0.7073(3) 0.3880(2) 0.0159(6) Uani 1 1 d . . . . .
H5 H -0.045076 0.762169 0.368747 0.019 Uiso 1 1 calc R U . . .
C4 C 0.0148(3) 0.6348(3) 0.4637(2) 0.0184(6) Uani 1 1 d . . . . .
C11 C -0.0945(4) 0.6432(3) 0.5142(3) 0.0264(8) Uani 1 1 d . . . . .
H11A H -0.069223 0.696916 0.567230 0.040 Uiso 1 1 calc R U . . .
H11B H -0.106465 0.572515 0.541596 0.040 Uiso 1 1 calc R U . . .
H11C H -0.176965 0.665497 0.465729 0.040 Uiso 1 1 calc R U . . .
C3 C 0.1206(3) 0.5607(3) 0.4979(2) 0.0173(6) Uani 1 1 d . . . . .
H3 H 0.123364 0.515845 0.552552 0.021 Uiso 1 1 calc R U . . .
C2 C 0.2229(3) 0.5513(3) 0.4534(2) 0.0146(6) Uani 1 1 d . . . . .
C7 C 0.3494(3) 0.4837(2) 0.5052(2) 0.0180(8) Uani 1 1 d . . . . .
C8 C 0.3508(4) 0.4416(3) 0.6096(3) 0.0256(7) Uani 1 1 d . . . . .
H8A H 0.346318 0.503402 0.651610 0.038 Uiso 1 1 calc R U . . .
H8B H 0.432009 0.401024 0.639508 0.038 Uiso 1 1 calc R U . . .
H8C H 0.275095 0.394110 0.602872 0.038 Uiso 1 1 calc R U . . .
C10 C 0.4719(3) 0.5605(3) 0.5222(2) 0.0210(7) Uani 1 1 d . . . . .
H10A H 0.473651 0.590562 0.458972 0.032 Uiso 1 1 calc R U . . .
H10B H 0.552522 0.519040 0.551640 0.032 Uiso 1 1 calc R U . . .
H10C H 0.465926 0.619653 0.566396 0.032 Uiso 1 1 calc R U . . .
C9 C 0.3629(3) 0.3805(3) 0.4447(2) 0.0210(7) Uani 1 1 d . . . . .
H9A H 0.288377 0.331994 0.439053 0.031 Uiso 1 1 calc R U . . .
H9B H 0.444881 0.342806 0.478479 0.031 Uiso 1 1 calc R U . . .
H9C H 0.363858 0.402348 0.378908 0.031 Uiso 1 1 calc R U . . .
C16 C 0.3999(3) 0.7060(3) 0.1001(2) 0.0168(6) Uani 1 1 d . . . . .
H16 H 0.368519 0.767563 0.125923 0.020 Uiso 1 1 calc R U . . .
C17 C 0.5246(3) 0.6528(3) 0.1443(2) 0.0163(6) Uani 1 1 d . . . . .
C18 C 0.5315(3) 0.5624(3) 0.0819(2) 0.0153(6) Uani 1 1 d . . . . .
C19 C 0.4130(3) 0.5608(3) -0.0009(2) 0.0159(6) Uani 1 1 d . . . . .
C20 C 0.3309(3) 0.6499(3) 0.0100(2) 0.0167(6) Uani 1 1 d . . . . .
C21 C 0.6325(4) 0.6961(3) 0.2348(3) 0.0252(8) Uani 1 1 d . . . . .
H21A H 0.601965 0.691850 0.292925 0.038 Uiso 1 1 calc R U . . .
H21B H 0.652010 0.771666 0.223434 0.038 Uiso 1 1 calc R U . . .
H21C H 0.712076 0.652251 0.245627 0.038 Uiso 1 1 calc R U . . .
C22 C 0.6479(3) 0.4853(3) 0.0925(2) 0.0230(9) Uani 1 1 d . . . . .
H22A H 0.718067 0.502324 0.153065 0.035 Uiso 1 1 calc R U . . .
H22B H 0.680894 0.494005 0.035856 0.035 Uiso 1 1 calc R U . . .
H22C H 0.619078 0.410275 0.095217 0.035 Uiso 1 1 calc R U . . .
C23 C 0.3928(3) 0.4908(4) -0.0932(2) 0.0246(10) Uani 1 1 d . . . . .
H23A H 0.413767 0.415193 -0.073875 0.037 Uiso 1 1 calc R U . . .
H23B H 0.450678 0.516566 -0.130280 0.037 Uiso 1 1 calc R U . . .
H23C H 0.301200 0.496081 -0.134537 0.037 Uiso 1 1 calc R U . . .
C24 C 0.2030(3) 0.6871(3) -0.0663(3) 0.0246(7) Uani 1 1 d . . . . .
H24A H 0.150338 0.623658 -0.095186 0.037 Uiso 1 1 calc R U . . .
H24B H 0.223959 0.728629 -0.118137 0.037 Uiso 1 1 calc R U . . .
H24C H 0.153241 0.732884 -0.034104 0.037 Uiso 1 1 calc R U . . .
C25 C 0.1544(3) 0.3992(3) 0.0145(2) 0.0164(6) Uani 1 1 d . . . . .
H25 H 0.159511 0.425080 -0.046925 0.020 Uiso 1 1 calc R U . . .
C26 C 0.2292(3) 0.3104(3) 0.0694(2) 0.0168(6) Uani 1 1 d . . . . .
C27 C 0.1921(3) 0.2985(3) 0.1586(2) 0.0177(6) Uani 1 1 d . . . . .
C28 C 0.0953(3) 0.3811(3) 0.1581(2) 0.0173(6) Uani 1 1 d . . . . .
C29 C 0.0699(3) 0.4427(3) 0.0680(2) 0.0165(6) Uani 1 1 d . . . . .
C30 C 0.3175(3) 0.2346(3) 0.0317(3) 0.0213(7) Uani 1 1 d . . . . .
H30A H 0.398192 0.272876 0.032602 0.032 Uiso 1 1 calc R U . . .
H30B H 0.270885 0.211998 -0.035727 0.032 Uiso 1 1 calc R U . . .
H30C H 0.339698 0.170615 0.074201 0.032 Uiso 1 1 calc R U . . .
C31 C 0.2291(4) 0.2034(3) 0.2323(3) 0.0257(7) Uani 1 1 d . . . . .
H31A H 0.269488 0.145323 0.204519 0.039 Uiso 1 1 calc R U . . .
H31B H 0.149883 0.175846 0.245126 0.039 Uiso 1 1 calc R U . . .
H31C H 0.291482 0.228660 0.294016 0.039 Uiso 1 1 calc R U . . .
C32 C 0.0219(3) 0.3940(3) 0.2352(3) 0.0256(8) Uani 1 1 d . . . . .
H32A H 0.076602 0.366090 0.298716 0.038 Uiso 1 1 calc R U . . .
H32B H -0.060636 0.353176 0.214022 0.038 Uiso 1 1 calc R U . . .
H32C H 0.002883 0.470774 0.241796 0.038 Uiso 1 1 calc R U . . .
C33 C -0.0432(3) 0.5236(4) 0.0258(2) 0.0217(10) Uani 1 1 d . . . . .
H33A H -0.073167 0.552347 0.079355 0.033 Uiso 1 1 calc R U . . .
H33B H -0.116094 0.486502 -0.022058 0.033 Uiso 1 1 calc R U . . .
H33C H -0.012127 0.583271 -0.006616 0.033 Uiso 1 1 calc R U . . .
C35 C 0.6410(4) 0.4402(3) 0.3490(3) 0.0292(8) Uani 1 1 d . . . . .
H35A H 0.603829 0.481703 0.393751 0.035 Uiso 1 1 calc R U . . .
H35B H 0.694253 0.489731 0.321957 0.035 Uiso 1 1 calc R U . . .
C36 C 0.7240(4) 0.3460(4) 0.4032(3) 0.0360(9) Uani 1 1 d . . . . .
H36A H 0.686777 0.315059 0.453013 0.043 Uiso 1 1 calc R U . . .
H36B H 0.815540 0.369091 0.435966 0.043 Uiso 1 1 calc R U . . .
C37 C 0.7176(3) 0.2645(3) 0.3215(3) 0.0266(8) Uani 1 1 d . . . . .
H37A H 0.736153 0.190046 0.348001 0.032 Uiso 1 1 calc R U . . .
H37B H 0.780188 0.283376 0.285239 0.032 Uiso 1 1 calc R U . . .
C34 C 0.5743(4) 0.2756(3) 0.2555(3) 0.0254(7) Uani 1 1 d . . . . .
H34A H 0.568019 0.261734 0.185861 0.030 Uiso 1 1 calc R U . . .
H34B H 0.517116 0.223432 0.275796 0.030 Uiso 1 1 calc R U . . .

loop_
_atom_site_aniso_label
_atom_site_aniso_U_11
_atom_site_aniso_U_22
_atom_site_aniso_U_33
_atom_site_aniso_U_23
_atom_site_aniso_U_13
_atom_site_aniso_U_12
Ce1 0.00878(6) 0.01232(6) 0.01163(6) -0.00068(11) 0.00375(4) -0.00097(11)
O1 0.0160(10) 0.0137(10) 0.0125(10) -0.0007(8) 0.0064(8) 0.0006(8)
O2 0.0174(11) 0.0230(12) 0.0233(12) 0.0038(9) 0.0055(9) 0.0052(9)
C1 0.0137(13) 0.0127(14) 0.0112(13) -0.0029(11) 0.0017(11) -0.0028(11)
C6 0.0151(14) 0.0110(14) 0.0124(13) -0.0027(11) 0.0009(11) -0.0014(11)
C12 0.0166(14) 0.0115(14) 0.0171(15) 0.0001(11) 0.0034(12) -0.0001(11)
C15 0.0277(17) 0.0151(16) 0.0211(16) 0.0009(12) 0.0059(14) 0.0050(13)
C14 0.0204(15) 0.0181(16) 0.0147(15) 0.0015(12) 0.0033(12) 0.0023(13)
C13 0.0238(17) 0.0175(16) 0.0184(16) 0.0011(13) 0.0029(13) -0.0042(13)
C5 0.0136(14) 0.0167(15) 0.0163(14) -0.0009(12) 0.0028(11) 0.0021(12)
C4 0.0180(15) 0.0238(17) 0.0153(15) -0.0016(12) 0.0078(12) -0.0002(13)
C11 0.0227(17) 0.035(2) 0.0252(17) 0.0026(15) 0.0125(14) 0.0049(15)
C3 0.0224(16) 0.0168(15) 0.0132(14) 0.0004(12) 0.0060(12) -0.0020(12)
C2 0.0160(14) 0.0133(13) 0.0129(14) -0.0038(11) 0.0020(11) 0.0002(11)
C7 0.0231(14) 0.016(2) 0.0143(13) 0.0022(10) 0.0052(11) 0.0047(11)
C8 0.0282(18) 0.0272(19) 0.0215(17) 0.0082(14) 0.0078(14) 0.0093(15)
C10 0.0188(16) 0.0220(16) 0.0193(16) 0.0006(13) 0.0012(13) 0.0047(13)
C9 0.0243(17) 0.0180(16) 0.0230(16) 0.0014(13) 0.0105(13) 0.0030(13)
C16 0.0193(15) 0.0136(15) 0.0197(15) 0.0014(12) 0.0094(12) 0.0003(12)
C17 0.0149(14) 0.0157(15) 0.0188(15) 0.0019(12) 0.0060(12) -0.0043(12)
C18 0.0121(14) 0.0162(15) 0.0205(15) 0.0043(12) 0.0091(12) 0.0001(11)
C19 0.0171(15) 0.0186(15) 0.0150(14) 0.0032(12) 0.0092(12) -0.0025(12)
C20 0.0138(14) 0.0192(16) 0.0182(15) 0.0055(12) 0.0067(12) 0.0003(12)
C21 0.0263(18) 0.0211(18) 0.0240(18) 0.0012(14) 0.0014(15) -0.0094(15)
C22 0.0205(14) 0.024(3) 0.0288(15) 0.0076(13) 0.0147(12) 0.0036(13)
C23 0.0264(14) 0.030(3) 0.0198(13) -0.0031(15) 0.0111(11) -0.0039(16)
C24 0.0178(16) 0.034(2) 0.0220(17) 0.0124(14) 0.0058(13) 0.0051(14)
C25 0.0133(14) 0.0197(16) 0.0167(15) -0.0058(12) 0.0052(12) -0.0043(12)
C26 0.0149(14) 0.0158(15) 0.0207(15) -0.0075(12) 0.0071(12) -0.0054(12)
C27 0.0159(15) 0.0174(15) 0.0211(15) -0.0035(12) 0.0077(12) -0.0067(12)
C28 0.0104(13) 0.0214(16) 0.0226(16) -0.0090(13) 0.0085(12) -0.0094(12)
C29 0.0095(13) 0.0193(16) 0.0201(15) -0.0067(12) 0.0035(11) -0.0031(12)
C30 0.0194(15) 0.0220(18) 0.0228(16) -0.0071(13) 0.0068(13) -0.0002(13)
C31 0.0284(18) 0.0192(17) 0.032(2) -0.0006(15) 0.0124(16) -0.0081(14)
C32 0.0187(16) 0.036(2) 0.0255(17) -0.0083(15) 0.0121(14) -0.0093(15)
C33 0.0110(12) 0.024(3) 0.0289(14) -0.0079(15) 0.0045(10) -0.0013(14)
C35 0.0245(18) 0.031(2) 0.0274(18) -0.0046(15) 0.0004(15) 0.0015(15)
C36 0.032(2) 0.045(3) 0.0259(19) 0.0024(17) 0.0009(16) 0.0075(18)
C37 0.0202(16) 0.0273(19) 0.0322(19) 0.0085(15) 0.0077(14) 0.0062(15)
C34 0.0251(18) 0.0208(18) 0.0289(19) 0.0056(14) 0.0063(15) 0.0023(15)

loop_
_atom_type_symbol
_atom_type_description
_atom_type_scat_dispersion_real
_atom_type_scat_dispersion_imag
_atom_type_scat_source
C C 0.0033 0.0016 'International Tables Vol C Tables 4.2.6.8 and 6.1.1.4'
H H 0.0000 0.0000 'International Tables Vol C Tables 4.2.6.8 and 6.1.1.4'
Ce Ce -0.2486 2.6331 'International Tables Vol C Tables 4.2.6.8 and 6.1.1.4'
O O 0.0106 0.0060 'International Tables Vol C Tables 4.2.6.8 and 6.1.1.4'

loop_
_exptl_crystal_face_index_h
_exptl_crystal_face_index_k
_exptl_crystal_face_index_l
_exptl_crystal_face_perp_dist
2 -7 16 0.1299
-2 7 -16 0.1299
-15 -3 6 0.1038
15 3 -6 0.1038
-2 -16 -6 0.1029
2 16 6 0.1029
1 8 16 0.0711
6 -13 -12 0.1237
-11 4 -7 0.1390

loop_
_geom_angle_atom_site_label_1
_geom_angle_atom_site_label_2
_geom_angle_atom_site_label_3
_geom_angle
_geom_angle_site_symmetry_1
_geom_angle_site_symmetry_3
_geom_angle_publ_flag
O1 Ce1 O2 97.83(7) . . ?
O1 Ce1 C16 92.82(8) . . ?
O1 Ce1 C17 98.88(8) . . ?
O1 Ce1 C18 127.14(8) . . ?
O1 Ce1 C19 140.37(8) . . ?
O1 Ce1 C20 115.78(9) . . ?
O1 Ce1 C25 129.23(8) . . ?
O1 Ce1 C26 131.38(8) . . ?
O1 Ce1 C27 103.18(8) . . ?
O1 Ce1 C28 85.81(8) . . ?
O1 Ce1 C29 99.52(8) . . ?
O2 Ce1 C16 113.56(8) . . ?
O2 Ce1 C17 84.21(8) . . ?
O2 Ce1 C18 75.74(8) . . ?
O2 Ce1 C19 98.66(8) . . ?
O2 Ce1 C20 123.31(8) . . ?
O2 Ce1 C25 113.82(9) . . ?
O2 Ce1 C26 85.52(8) . . ?
O2 Ce1 C27 82.49(9) . . ?
O2 Ce1 C28 107.42(9) . . ?
O2 Ce1 C29 129.86(9) . . ?
C16 Ce1 C17 29.39(9) . . ?
C16 Ce1 C18 47.79(9) . . ?
C16 Ce1 C19 47.55(9) . . ?
C16 Ce1 C20 29.18(9) . . ?
C16 Ce1 C26 130.22(9) . . ?
C16 Ce1 C27 155.78(9) . . ?
C16 Ce1 C28 138.77(10) . . ?
C16 Ce1 C29 112.11(9) . . ?
C17 Ce1 C18 29.03(9) . . ?
C17 Ce1 C19 47.74(9) . . ?
C17 Ce1 C20 48.23(9) . . ?
C17 Ce1 C26 129.63(9) . . ?
C17 Ce1 C27 155.55(9) . . ?
C17 Ce1 C28 166.86(9) . . ?
C18 Ce1 C19 28.69(9) . . ?
C18 Ce1 C20 47.59(9) . . ?
C18 Ce1 C27 126.93(9) . . ?
C18 Ce1 C28 146.73(9) . . ?
C19 Ce1 C27 114.53(9) . . ?
C20 Ce1 C19 28.66(9) . . ?
C20 Ce1 C27 126.90(9) . . ?
C20 Ce1 C28 118.71(9) . . ?
C25 Ce1 C16 107.99(9) . . ?
C25 Ce1 C17 121.96(9) . . ?
C25 Ce1 C18 99.49(9) . . ?
C25 Ce1 C19 74.52(9) . . ?
C25 Ce1 C20 79.27(9) . . ?
C25 Ce1 C26 29.40(9) . . ?
C25 Ce1 C27 47.80(9) . . ?
C25 Ce1 C28 48.18(9) . . ?
C25 Ce1 C29 29.84(9) . . ?
C26 Ce1 C18 100.83(9) . . ?
C26 Ce1 C19 85.73(9) . . ?
C26 Ce1 C20 101.49(9) . . ?
C26 Ce1 C27 28.82(9) . . ?
C26 Ce1 C28 47.88(9) . . ?
C28 Ce1 C19 122.49(9) . . ?
C28 Ce1 C27 28.67(9) . . ?
C29 Ce1 C17 137.85(9) . . ?
C29 Ce1 C18 125.14(9) . . ?
C29 Ce1 C19 97.02(9) . . ?
C29 Ce1 C20 89.63(9) . . ?
C29 Ce1 C26 48.65(9) . . ?
C29 Ce1 C27 47.82(10) . . ?
C29 Ce1 C28 29.08(9) . . ?
C1 O1 Ce1 151.65(19) . . ?
C35 O2 Ce1 119.1(2) . . ?
C35 O2 C34 108.1(3) . . ?
C34 O2 Ce1 132.6(2) . . ?
O1 C1 C6 120.8(3) . . ?
O1 C1 C2 121.1(3) . . ?
C2 C1 C6 118.1(3) . . ?
C1 C6 C12 121.6(3) . . ?
C5 C6 C1 118.3(3) . . ?
C5 C6 C12 120.0(3) . . ?
C6 C12 C15 112.2(3) . . ?
C6 C12 C13 109.2(2) . . ?
C14 C12 C6 111.3(2) . . ?
C14 C12 C15 106.5(2) . . ?
C14 C12 C13 110.9(3) . . ?
C13 C12 C15 106.6(3) . . ?
C12 C15 H15A 109.5 . . ?
C12 C15 H15B 109.5 . . ?
C12 C15 H15C 109.5 . . ?
H15A C15 H15B 109.5 . . ?
H15A C15 H15C 109.5 . . ?
H15B C15 H15C 109.5 . . ?
C12 C14 H14A 109.5 . . ?
C12 C14 H14B 109.5 . . ?
C12 C14 H14C 109.5 . . ?
H14A C14 H14B 109.5 . . ?
H14A C14 H14C 109.5 . . ?
H14B C14 H14C 109.5 . . ?
C12 C13 H13A 109.5 . . ?
C12 C13 H13B 109.5 . . ?
C12 C13 H13C 109.5 . . ?
H13A C13 H13B 109.5 . . ?
H13A C13 H13C 109.5 . . ?
H13B C13 H13C 109.5 . . ?
C6 C5 H5 118.5 . . ?
C4 C5 C6 123.1(3) . . ?
C4 C5 H5 118.5 . . ?
C5 C4 C11 121.4(3) . . ?
C5 C4 C3 117.3(3) . . ?
C3 C4 C11 121.1(3) . . ?
C4 C11 H11A 109.5 . . ?
C4 C11 H11B 109.5 . . ?
C4 C11 H11C 109.5 . . ?
H11A C11 H11B 109.5 . . ?
H11A C11 H11C 109.5 . . ?
H11B C11 H11C 109.5 . . ?
C4 C3 H3 118.8 . . ?
C4 C3 C2 122.5(3) . . ?
C2 C3 H3 118.8 . . ?
C1 C2 C7 120.9(3) . . ?
C3 C2 C1 118.8(3) . . ?
C3 C2 C7 120.0(3) . . ?
C2 C7 C8 112.4(3) . . ?
C2 C7 C10 108.0(2) . . ?
C8 C7 C10 106.5(3) . . ?
C9 C7 C2 112.5(3) . . ?
C9 C7 C8 106.1(3) . . ?
C9 C7 C10 111.2(3) . . ?
C7 C8 H8A 109.5 . . ?
C7 C8 H8B 109.5 . . ?
C7 C8 H8C 109.5 . . ?
H8A C8 H8B 109.5 . . ?
H8A C8 H8C 109.5 . . ?
H8B C8 H8C 109.5 . . ?
C7 C10 H10A 109.5 . . ?
C7 C10 H10B 109.5 . . ?
C7 C10 H10C 109.5 . . ?
H10A C10 H10B 109.5 . . ?
H10A C10 H10C 109.5 . . ?
H10B C10 H10C 109.5 . . ?
C7 C9 H9A 109.5 . . ?
C7 C9 H9B 109.5 . . ?
C7 C9 H9C 109.5 . . ?
H9A C9 H9B 109.5 . . ?
H9A C9 H9C 109.5 . . ?
H9B C9 H9C 109.5 . . ?
Ce1 C16 H16 112.9 . . ?
C17 C16 Ce1 76.03(17) . . ?
C17 C16 H16 125.5 . . ?
C17 C16 C20 108.9(3) . . ?
C20 C16 Ce1 77.83(18) . . ?
C20 C16 H16 125.5 . . ?
C16 C17 Ce1 74.58(17) . . ?
C16 C17 C21 124.3(3) . . ?
C18 C17 Ce1 76.98(17) . . ?
C18 C17 C16 107.1(3) . . ?
C18 C17 C21 128.2(3) . . ?
C21 C17 Ce1 119.4(2) . . ?
C17 C18 Ce1 73.99(17) . . ?
C17 C18 C19 108.5(3) . . ?
C17 C18 C22 127.6(3) . . ?
C19 C18 Ce1 76.99(17) . . ?
C19 C18 C22 123.7(3) . . ?
C22 C18 Ce1 119.9(2) . . ?
C18 C19 Ce1 74.32(16) . . ?
C18 C19 C23 124.6(3) . . ?
C20 C19 Ce1 74.53(17) . . ?
C20 C19 C18 108.2(3) . . ?
C20 C19 C23 126.1(3) . . ?
C23 C19 Ce1 126.5(2) . . ?
C16 C20 Ce1 72.99(17) . . ?
C16 C20 C24 126.2(3) . . ?
C19 C20 Ce1 76.81(17) . . ?
C19 C20 C16 107.2(3) . . ?
C19 C20 C24 126.2(3) . . ?
C24 C20 Ce1 121.9(2) . . ?
C17 C21 H21A 109.5 . . ?
C17 C21 H21B 109.5 . . ?
C17 C21 H21C 109.5 . . ?
H21A C21 H21B 109.5 . . ?
H21A C21 H21C 109.5 . . ?
H21B C21 H21C 109.5 . . ?
C18 C22 H22A 109.5 . . ?
C18 C22 H22B 109.5 . . ?
C18 C22 H22C 109.5 . . ?
H22A C22 H22B 109.5 . . ?
H22A C22 H22C 109.5 . . ?
H22B C22 H22C 109.5 . . ?
C19 C23 H23A 109.5 . . ?
C19 C23 H23B 109.5 . . ?
C19 C23 H23C 109.5 . . ?
H23A C23 H23B 109.5 . . ?
H23A C23 H23C 109.5 . . ?
H23B C23 H23C 109.5 . . ?
C20 C24 H24A 109.5 . . ?
C20 C24 H24B 109.5 . . ?
C20 C24 H24C 109.5 . . ?
H24A C24 H24B 109.5 . . ?
H24A C24 H24C 109.5 . . ?
H24B C24 H24C 109.5 . . ?
Ce1 C25 H25 111.6 . . ?
C26 C25 Ce1 78.40(17) . . ?
C26 C25 H25 125.5 . . ?
C26 C25 C29 109.1(3) . . ?
C29 C25 Ce1 76.97(17) . . ?
C29 C25 H25 125.5 . . ?
C25 C26 Ce1 72.20(17) . . ?
C25 C26 C27 107.5(3) . . ?
C25 C26 C30 124.8(3) . . ?
C27 C26 Ce1 78.46(17) . . ?
C27 C26 C30 127.2(3) . . ?
C30 C26 Ce1 121.1(2) . . ?
C26 C27 Ce1 72.72(17) . . ?
C26 C27 C28 108.0(3) . . ?
C26 C27 C31 126.3(3) . . ?
C28 C27 Ce1 74.26(17) . . ?
C28 C27 C31 124.9(3) . . ?
C31 C27 Ce1 126.9(2) . . ?
C27 C28 Ce1 77.07(17) . . ?
C27 C28 C32 125.9(3) . . ?
C29 C28 Ce1 72.79(17) . . ?
C29 C28 C27 108.3(3) . . ?
C29 C28 C32 125.5(3) . . ?
C32 C28 Ce1 120.9(2) . . ?
C25 C29 Ce1 73.20(17) . . ?
C25 C29 C33 125.0(3) . . ?
C28 C29 Ce1 78.13(17) . . ?
C28 C29 C25 107.1(3) . . ?
C28 C29 C33 126.9(3) . . ?
C33 C29 Ce1 123.3(2) . . ?
C26 C30 H30A 109.5 . . ?
C26 C30 H30B 109.5 . . ?
C26 C30 H30C 109.5 . . ?
H30A C30 H30B 109.5 . . ?
H30A C30 H30C 109.5 . . ?
H30B C30 H30C 109.5 . . ?
C27 C31 H31A 109.5 . . ?
C27 C31 H31B 109.5 . . ?
C27 C31 H31C 109.5 . . ?
H31A C31 H31B 109.5 . . ?
H31A C31 H31C 109.5 . . ?
H31B C31 H31C 109.5 . . ?
C28 C32 H32A 109.5 . . ?
C28 C32 H32B 109.5 . . ?
C28 C32 H32C 109.5 . . ?
H32A C32 H32B 109.5 . . ?
H32A C32 H32C 109.5 . . ?
H32B C32 H32C 109.5 . . ?
C29 C33 H33A 109.5 . . ?
C29 C33 H33B 109.5 . . ?
C29 C33 H33C 109.5 . . ?
H33A C33 H33B 109.5 . . ?
H33A C33 H33C 109.5 . . ?
H33B C33 H33C 109.5 . . ?
O2 C35 H35A 110.7 . . ?
O2 C35 H35B 110.7 . . ?
O2 C35 C36 105.1(3) . . ?
H35A C35 H35B 108.8 . . ?
C36 C35 H35A 110.7 . . ?
C36 C35 H35B 110.7 . . ?
C35 C36 H36A 111.1 . . ?
C35 C36 H36B 111.1 . . ?
C35 C36 C37 103.4(3) . . ?
H36A C36 H36B 109.0 . . ?
C37 C36 H36A 111.1 . . ?
C37 C36 H36B 111.1 . . ?
C36 C37 H37A 111.3 . . ?
C36 C37 H37B 111.3 . . ?
C36 C37 C34 102.3(3) . . ?
H37A C37 H37B 109.2 . . ?
C34 C37 H37A 111.3 . . ?
C34 C37 H37B 111.3 . . ?
O2 C34 C37 106.1(3) . . ?
O2 C34 H34A 110.5 . . ?
O2 C34 H34B 110.5 . . ?
C37 C34 H34A 110.5 . . ?
C37 C34 H34B 110.5 . . ?
H34A C34 H34B 108.7 . . ?

loop_
_geom_bond_atom_site_label_1
_geom_bond_atom_site_label_2
_geom_bond_distance
_geom_bond_site_symmetry_2
_geom_bond_publ_flag
Ce1 O1 2.278(2) . ?
Ce1 O2 2.582(2) . ?
Ce1 C16 2.783(3) . ?
Ce1 C17 2.802(3) . ?
Ce1 C18 2.840(3) . ?
Ce1 C19 2.874(3) . ?
Ce1 C20 2.845(3) . ?
Ce1 C25 2.736(3) . ?
Ce1 C26 2.814(3) . ?
Ce1 C27 2.888(3) . ?
Ce1 C28 2.852(3) . ?
Ce1 C29 2.784(3) . ?
O1 C1 1.351(4) . ?
O2 C35 1.461(4) . ?
O2 C34 1.463(4) . ?
C1 C6 1.430(4) . ?
C1 C2 1.423(4) . ?
C6 C12 1.536(4) . ?
C6 C5 1.395(4) . ?
C12 C15 1.542(4) . ?
C12 C14 1.535(4) . ?
C12 C13 1.542(4) . ?
C15 H15A 0.9600 . ?
C15 H15B 0.9600 . ?
C15 H15C 0.9600 . ?
C14 H14A 0.9600 . ?
C14 H14B 0.9600 . ?
C14 H14C 0.9600 . ?
C13 H13A 0.9600 . ?
C13 H13B 0.9600 . ?
C13 H13C 0.9600 . ?
C5 H5 0.9300 . ?
C5 C4 1.387(4) . ?
C4 C11 1.521(4) . ?
C4 C3 1.391(5) . ?
C11 H11A 0.9600 . ?
C11 H11B 0.9600 . ?
C11 H11C 0.9600 . ?
C3 H3 0.9300 . ?
C3 C2 1.397(4) . ?
C2 C7 1.538(4) . ?
C7 C8 1.542(4) . ?
C7 C10 1.543(5) . ?
C7 C9 1.537(4) . ?
C8 H8A 0.9600 . ?
C8 H8B 0.9600 . ?
C8 H8C 0.9600 . ?
C10 H10A 0.9600 . ?
C10 H10B 0.9600 . ?
C10 H10C 0.9600 . ?
C9 H9A 0.9600 . ?
C9 H9B 0.9600 . ?
C9 H9C 0.9600 . ?
C16 H16 0.9300 . ?
C16 C17 1.417(4) . ?
C16 C20 1.419(4) . ?
C17 C18 1.415(5) . ?
C17 C21 1.511(4) . ?
C18 C19 1.416(4) . ?
C18 C22 1.506(4) . ?
C19 C20 1.416(5) . ?
C19 C23 1.503(5) . ?
C20 C24 1.505(4) . ?
C21 H21A 0.9600 . ?
C21 H21B 0.9600 . ?
C21 H21C 0.9600 . ?
C22 H22A 0.9600 . ?
C22 H22B 0.9600 . ?
C22 H22C 0.9600 . ?
C23 H23A 0.9600 . ?
C23 H23B 0.9600 . ?
C23 H23C 0.9600 . ?
C24 H24A 0.9600 . ?
C24 H24B 0.9600 . ?
C24 H24C 0.9600 . ?
C25 H25 0.9300 . ?
C25 C26 1.410(5) . ?
C25 C29 1.422(4) . ?
C26 C27 1.421(4) . ?
C26 C30 1.506(4) . ?
C27 C28 1.421(5) . ?
C27 C31 1.514(5) . ?
C28 C29 1.416(5) . ?
C28 C32 1.509(4) . ?
C29 C33 1.511(5) . ?
C30 H30A 0.9600 . ?
C30 H30B 0.9600 . ?
C30 H30C 0.9600 . ?
C31 H31A 0.9600 . ?
C31 H31B 0.9600 . ?
C31 H31C 0.9600 . ?
C32 H32A 0.9600 . ?
C32 H32B 0.9600 . ?
C32 H32C 0.9600 . ?
C33 H33A 0.9600 . ?
C33 H33B 0.9600 . ?
C33 H33C 0.9600 . ?
C35 H35A 0.9700 . ?
C35 H35B 0.9700 . ?
C35 C36 1.492(5) . ?
C36 H36A 0.9700 . ?
C36 H36B 0.9700 . ?
C36 C37 1.494(6) . ?
C37 H37A 0.9700 . ?
C37 H37B 0.9700 . ?
C37 C34 1.509(5) . ?
C34 H34A 0.9700 . ?
C34 H34B 0.9700 . ?

loop_
_geom_torsion_atom_site_label_1
_geom_torsion_atom_site_label_2
_geom_torsion_atom_site_label_3
_geom_torsion_atom_site_label_4
_geom_torsion
_geom_torsion_site_symmetry_1
_geom_torsion_site_symmetry_2
_geom_torsion_site_symmetry_3
_geom_torsion_site_symmetry_4
_geom_torsion_publ_flag
Ce1 O1 C1 C6 -84.1(5) . . . . ?
Ce1 O1 C1 C2 97.0(4) . . . . ?
Ce1 O2 C35 C36 167.1(2) . . . . ?
Ce1 O2 C34 C37 168.0(2) . . . . ?
Ce1 C16 C17 C18 70.8(2) . . . . ?
Ce1 C16 C17 C21 -115.4(3) . . . . ?
Ce1 C16 C20 C19 -69.8(2) . . . . ?
Ce1 C16 C20 C24 117.4(3) . . . . ?
Ce1 C17 C18 C19 69.9(2) . . . . ?
Ce1 C17 C18 C22 -115.7(3) . . . . ?
Ce1 C18 C19 C20 67.4(2) . . . . ?
Ce1 C18 C19 C23 -123.9(3) . . . . ?
Ce1 C19 C20 C16 67.2(2) . . . . ?
Ce1 C19 C20 C24 -120.1(3) . . . . ?
Ce1 C25 C26 C27 71.3(2) . . . . ?
Ce1 C25 C26 C30 -115.9(3) . . . . ?
Ce1 C25 C29 C28 -71.5(2) . . . . ?
Ce1 C25 C29 C33 119.3(3) . . . . ?
Ce1 C26 C27 C28 66.4(2) . . . . ?
Ce1 C26 C27 C31 -123.5(3) . . . . ?
Ce1 C27 C28 C29 66.7(2) . . . . ?
Ce1 C27 C28 C32 -118.9(3) . . . . ?
Ce1 C28 C29 C25 68.0(2) . . . . ?
Ce1 C28 C29 C33 -123.0(3) . . . . ?
O1 C1 C6 C12 -17.5(4) . . . . ?
O1 C1 C6 C5 166.4(3) . . . . ?
O1 C1 C2 C3 -165.8(3) . . . . ?
O1 C1 C2 C7 19.9(4) . . . . ?
O2 C35 C36 C37 34.4(4) . . . . ?
C1 C6 C12 C15 -167.9(3) . . . . ?
C1 C6 C12 C14 72.8(3) . . . . ?
C1 C6 C12 C13 -50.0(4) . . . . ?
C1 C6 C5 C4 3.9(5) . . . . ?
C1 C2 C7 C8 169.0(3) . . . . ?
C1 C2 C7 C10 51.8(4) . . . . ?
C1 C2 C7 C9 -71.4(4) . . . . ?
C6 C1 C2 C3 15.2(4) . . . . ?
C6 C1 C2 C7 -159.0(3) . . . . ?
C6 C5 C4 C11 -179.6(3) . . . . ?
C6 C5 C4 C3 6.2(5) . . . . ?
C12 C6 C5 C4 -172.3(3) . . . . ?
C5 C6 C12 C15 8.1(4) . . . . ?
C5 C6 C12 C14 -111.2(3) . . . . ?
C5 C6 C12 C13 126.1(3) . . . . ?
C5 C4 C3 C2 -5.6(5) . . . . ?
C4 C3 C2 C1 -5.1(5) . . . . ?
C4 C3 C2 C7 169.2(3) . . . . ?
C11 C4 C3 C2 -179.8(3) . . . . ?
C3 C2 C7 C8 -5.2(4) . . . . ?
C3 C2 C7 C10 -122.4(3) . . . . ?
C3 C2 C7 C9 114.4(3) . . . . ?
C2 C1 C6 C12 161.5(3) . . . . ?
C2 C1 C6 C5 -14.6(4) . . . . ?
C16 C17 C18 Ce1 -69.1(2) . . . . ?
C16 C17 C18 C19 0.8(3) . . . . ?
C16 C17 C18 C22 175.2(3) . . . . ?
C17 C16 C20 Ce1 70.4(2) . . . . ?
C17 C16 C20 C19 0.6(3) . . . . ?
C17 C16 C20 C24 -172.1(3) . . . . ?
C17 C18 C19 Ce1 -67.9(2) . . . . ?
C17 C18 C19 C20 -0.5(3) . . . . ?
C17 C18 C19 C23 168.2(3) . . . . ?
C18 C19 C20 Ce1 -67.3(2) . . . . ?
C18 C19 C20 C16 -0.1(3) . . . . ?
C18 C19 C20 C24 172.6(3) . . . . ?
C20 C16 C17 Ce1 -71.6(2) . . . . ?
C20 C16 C17 C18 -0.9(3) . . . . ?
C20 C16 C17 C21 172.9(3) . . . . ?
C21 C17 C18 Ce1 117.4(3) . . . . ?
C21 C17 C18 C19 -172.7(3) . . . . ?
C21 C17 C18 C22 1.7(5) . . . . ?
C22 C18 C19 Ce1 117.4(3) . . . . ?
C22 C18 C19 C20 -175.1(3) . . . . ?
C22 C18 C19 C23 -6.4(5) . . . . ?
C23 C19 C20 Ce1 124.2(3) . . . . ?
C23 C19 C20 C16 -168.6(3) . . . . ?
C23 C19 C20 C24 4.1(5) . . . . ?
C25 C26 C27 Ce1 -67.0(2) . . . . ?
C25 C26 C27 C28 -0.5(3) . . . . ?
C25 C26 C27 C31 169.5(3) . . . . ?
C26 C25 C29 Ce1 72.6(2) . . . . ?
C26 C25 C29 C28 1.2(3) . . . . ?
C26 C25 C29 C33 -168.1(3) . . . . ?
C26 C27 C28 Ce1 -65.4(2) . . . . ?
C26 C27 C28 C29 1.3(3) . . . . ?
C26 C27 C28 C32 175.7(3) . . . . ?
C27 C28 C29 Ce1 -69.6(2) . . . . ?
C27 C28 C29 C25 -1.5(3) . . . . ?
C27 C28 C29 C33 167.5(3) . . . . ?
C29 C25 C26 Ce1 -71.7(2) . . . . ?
C29 C25 C26 C27 -0.4(3) . . . . ?
C29 C25 C26 C30 172.4(3) . . . . ?
C30 C26 C27 Ce1 120.5(3) . . . . ?
C30 C26 C27 C28 -173.1(3) . . . . ?
C30 C26 C27 C31 -3.0(5) . . . . ?
C31 C27 C28 Ce1 124.3(3) . . . . ?
C31 C27 C28 C29 -169.0(3) . . . . ?
C31 C27 C28 C32 5.4(5) . . . . ?
C32 C28 C29 Ce1 116.0(3) . . . . ?
C32 C28 C29 C25 -175.9(3) . . . . ?
C32 C28 C29 C33 -6.9(5) . . . . ?
C35 O2 C34 C37 -7.7(4) . . . . ?
C35 C36 C37 C34 -38.3(4) . . . . ?
C36 C37 C34 O2 28.6(4) . . . . ?
C34 O2 C35 C36 -16.4(4) . . . . ?

loop_
_exptl_oxdiff_crystal_face_indexfrac_h
_exptl_oxdiff_crystal_face_indexfrac_k
_exptl_oxdiff_crystal_face_indexfrac_l
_exptl_oxdiff_crystal_face_x
_exptl_oxdiff_crystal_face_y
_exptl_oxdiff_crystal_face_z
2.2491 -7.4985 15.6792 0.3401 -0.0441 -0.9394
-2.2491 7.4985 -15.6792 -0.3401 0.0441 0.9394
-14.5529 -2.8294 6.3310 0.9109 -0.1202 0.3947
14.5529 2.8294 -6.3310 -0.9109 0.1202 -0.3947
-2.4918 -15.5356 -6.0746 0.1818 -0.9812 0.0650
2.4918 15.5356 6.0746 -0.1818 0.9812 -0.0650
1.2679 8.3769 15.7847 0.1919 0.8002 -0.5682
6.2389 -12.7728 -12.1398 -0.4300 -0.9013 -0.0526
-11.2108 3.5205 -7.0359 0.3575 -0.0465 0.9328
